data_4084005
loop_
_publ_author_name
'Ronellenfitsch, Mathias'
'Wadepohl, Hubert'
'Enders, Markus'

_publ_section_title
;
 Chromium Aryl Complexes with N-Donor Ligands as Catalyst Precursors
 for Selective Ethylene Trimerization
;
_journal_issue 20
_journal_name_full Organometallics
_journal_page_first 5758
_journal_paper_doi 10.1021/om500459k
_journal_volume 33
_journal_year 2014
_chemical_formula_moiety 'C18 H24 Cl3 Cr N2 O'
_chemical_formula_sum 'C18 H24 Cl3 Cr N2 O'
_chemical_formula_weight 442.74
_chemical_properties_physical air-sensitive
_space_group_crystal_system triclinic
_space_group_IT_number 2
_space_group_name_Hall '-P 1'
_space_group_name_H-M_alt 'P -1'
_symmetry_cell_setting triclinic
_symmetry_Int_Tables_number 2
_symmetry_space_group_name_Hall '-P 1'
_symmetry_space_group_name_H-M 'P -1'
_atom_sites_solution_hydrogens geom
_atom_sites_solution_primary iterative
_atom_sites_solution_secondary difmap
_audit_block_code en_mr12
_audit_creation_date 2013-09-12
_audit_update_record 'Thu Sep 12 10:26:28 CEST 2013'
_cell_angle_alpha 92.440(11)
_cell_angle_beta 103.042(10)
_cell_angle_gamma 110.487(16)
_cell_formula_units_Z 2
_cell_length_a 7.553(4)
_cell_length_b 9.006(5)
_cell_length_c 15.393(10)
_cell_measurement_reflns_used 3352
_cell_measurement_temperature 100(2)
_cell_measurement_theta_max 32.43
_cell_measurement_theta_min 2.44
_cell_volume 947.0(10)
_computing_cell_refinement
;
SAINT 8.x (Bruker AXS, 1997-2012). Includes estimated systematic errors
 of the unit cell constants from Monte Carlo simulations.
;
_computing_data_collection 'SMART-5.631 (Bruker AXS, 2003)'
_computing_data_reduction 'SAINT 8.x (Bruker AXS, 1997-2011)'
_computing_molecular_graphics
;
O. V. Dolomanov, L. J. Bourhis, R. J. Gildea, J. A. K. Howard and H. Puschmann,
OLEX2: a complete structure solution, refinement and analysis program.
J. Appl. Cryst. (2009). 42, 339-341.
;
_computing_publication_material 'encif (Wadepohl, 2009-13); encifer 1.4 (CCDC, 2011)'
_computing_structure_refinement 'SHELXL-2013 (Sheldrick, 2013)'
_computing_structure_solution 'SUPERFLIP (Palatinus, 2007-2009)'
_diffrn_ambient_environment 'perfluoro polyether oil'
_diffrn_ambient_temperature 100(2)
_diffrn_detector 'CCD plate'
_diffrn_detector_area_resol_mean 8.19
_diffrn_detector_type CCD-PXL-KAF2
_diffrn_measured_fraction_theta_full 1.000
_diffrn_measured_fraction_theta_max 0.934
_diffrn_measurement_device 'three-circle diffractometer'
_diffrn_measurement_device_type 'Bruker AXS Smart 1000'
_diffrn_measurement_method '\f- and \w-scans'
_diffrn_measurement_specimen_support 'polyimid foil'
_diffrn_radiation_monochromator graphite
_diffrn_radiation_probe x-ray
_diffrn_radiation_type MoK\a
_diffrn_radiation_wavelength 0.71073
_diffrn_reflns_av_R_equivalents 0.0728
_diffrn_reflns_av_unetI/netI 0.0876
_diffrn_reflns_Laue_measured_fraction_full 1.000
_diffrn_reflns_Laue_measured_fraction_max 0.934
_diffrn_reflns_limit_h_max 10
_diffrn_reflns_limit_h_min -11
_diffrn_reflns_limit_k_max 12
_diffrn_reflns_limit_k_min -13
_diffrn_reflns_limit_l_max 23
_diffrn_reflns_limit_l_min -22
_diffrn_reflns_number 24618
_diffrn_reflns_point_group_measured_fraction_full 1.000
_diffrn_reflns_point_group_measured_fraction_max 0.934
_diffrn_reflns_theta_full 25.242
_diffrn_reflns_theta_max 32.462
_diffrn_reflns_theta_min 2.436
_diffrn_source 'sealed X-Ray tube (Mo)'
_diffrn_source_type 'fine focus tube'
_exptl_absorpt_coefficient_mu 1.037
_exptl_absorpt_correction_T_max 0.7464
_exptl_absorpt_correction_T_min 0.6734
_exptl_absorpt_correction_type multi-scan
_exptl_absorpt_process_details
;
multi-scan from symmetry-related measurements (Blessing 1995)
SADABS (Sheldrick & Bruker AXS, 2004-2008)
;
_exptl_crystal_colour green
_exptl_crystal_density_diffrn 1.553
_exptl_crystal_description irregular
_exptl_crystal_F_000 458
_exptl_crystal_size_max 0.12
_exptl_crystal_size_mid 0.1
_exptl_crystal_size_min 0.04
_refine_diff_density_max 0.687
_refine_diff_density_min -0.517
_refine_diff_density_rms 0.118
_refine_ls_extinction_method none
_refine_ls_goodness_of_fit_ref 1.009
_refine_ls_hydrogen_treatment constr
_refine_ls_matrix_type full
_refine_ls_number_parameters 226
_refine_ls_number_reflns 6393
_refine_ls_number_restraints 0
_refine_ls_restrained_S_all 1.009
_refine_ls_R_factor_all 0.1009
_refine_ls_R_factor_gt 0.0482
_refine_ls_shift/su_max 0.001
_refine_ls_shift/su_mean 0.000
_refine_ls_structure_factor_coef Fsqd
_refine_ls_weighting_details 'w=1/[\s^2^(Fo^2^)+(0.0461P)^2^+0.3052P] where P=(Fo^2^+2Fc^2^)/3'
_refine_ls_weighting_scheme calc
_refine_ls_wR_factor_gt 0.0979
_refine_ls_wR_factor_ref 0.1156
_reflns_Friedel_coverage 0.000
_reflns_number_gt 4016
_reflns_number_total 6393
_reflns_threshold_expression 'I > 2\s(I)'
_cod_data_source_file om500459k_si_002.cif
_cod_data_source_block en_mr12
_cod_original_cell_volume 947.0(9)
_cod_database_code 4084005
_audit_block_refno 1844
_audit_block_usercomment mr176
_olex2_refinement_description
;
1. Fixed Uiso
 At 1.2 times of:
  All C(H) groups, All C(H,H) groups
2.a Secondary CH2 refined with riding coordinates:
 C11(H11A,H11B), C12(H12A,H12B), C13(H13A,H13B), C14(H14A,H14B), C15(H15A,
 H15B), C16(H16A,H16B), C17(H17A,H17B), C18(H18A,H18B), C19(H19A,H19B)
2.b Aromatic/amide H refined with riding coordinates:
 C2(H2), C3(H3), C4(H4), C5(H5), C6(H6), C7(H7)
;
_shelx_estimated_absorpt_t_max 0.960
_shelx_estimated_absorpt_t_min 0.886
_shelx_space_group_comment
;
The symmetry employed for this shelxl refinement is uniquely defined
by the following loop, which should always be used as a source of
symmetry information in preference to the above space-group names.
They are only intended as comments.
;
_shelxl_version_number 2013-4

loop_
_symmetry_equiv_pos_as_xyz
'x, y, z'
'-x, -y, -z'

loop_
_atom_site_label
_atom_site_type_symbol
_atom_site_fract_x
_atom_site_fract_y
_atom_site_fract_z
_atom_site_U_iso_or_equiv
_atom_site_adp_type
_atom_site_occupancy
_atom_site_site_symmetry_order
_atom_site_calc_flag
_atom_site_refinement_flags_posn
_atom_site_refinement_flags_adp
Cr Cr 0.35201(5) 0.94054(4) 0.23917(3) 0.01009(9) Uani 1 1 d . .
Cl1 Cl 0.36259(10) 1.19866(7) 0.22578(4) 0.02086(15) Uani 1 1 d . .
Cl2 Cl 0.48810(9) 0.94657(7) 0.11884(4) 0.01516(13) Uani 1 1 d . .
Cl3 Cl 0.18858(8) 0.92345(7) 0.35059(4) 0.01589(13) Uani 1 1 d . .
O O 0.6242(2) 1.05039(19) 0.32963(11) 0.0128(3) Uani 1 1 d . .
N1 N 0.0864(3) 0.8333(2) 0.14779(13) 0.0114(4) Uani 1 1 d . .
N2 N 0.3164(3) 0.6780(2) 0.24362(13) 0.0102(4) Uani 1 1 d . .
C2 C -0.0178(4) 0.9107(3) 0.10366(16) 0.0155(5) Uani 1 1 d . .
H2 H 0.0257 1.0231 0.1194 0.019 Uiso 1 1 calc R U
C3 C -0.1894(4) 0.8349(3) 0.03475(17) 0.0167(5) Uani 1 1 d . .
H3 H -0.2584 0.8950 0.0035 0.020 Uiso 1 1 calc R U
C4 C -0.2549(3) 0.6730(3) 0.01370(16) 0.0159(5) Uani 1 1 d . .
H4 H -0.3688 0.6198 -0.0338 0.019 Uiso 1 1 calc R U
C5 C -0.2211(3) 0.4159(3) 0.04613(17) 0.0160(5) Uani 1 1 d . .
H5 H -0.3375 0.3575 0.0009 0.019 Uiso 1 1 calc R U
C6 C -0.1181(4) 0.3374(3) 0.09574(18) 0.0177(5) Uani 1 1 d . .
H6 H -0.1659 0.2239 0.0864 0.021 Uiso 1 1 calc R U
C7 C 0.0575(3) 0.4220(3) 0.16048(17) 0.0152(5) Uani 1 1 d . .
H7 H 0.1283 0.3648 0.1935 0.018 Uiso 1 1 calc R U
C8 C 0.1296(3) 0.5873(3) 0.17723(16) 0.0122(5) Uani 1 1 d . .
C9 C 0.0200(3) 0.6700(3) 0.12897(16) 0.0107(4) Uani 1 1 d . .
C10 C -0.1548(3) 0.5839(3) 0.06192(15) 0.0120(5) Uani 1 1 d . .
C11 C 0.4734(3) 0.6333(3) 0.21552(17) 0.0151(5) Uani 1 1 d . .
H11A H 0.4306 0.5153 0.2057 0.018 Uiso 1 1 calc R U
H11B H 0.4893 0.6732 0.1577 0.018 Uiso 1 1 calc R U
C12 C 0.6678(4) 0.7009(3) 0.2845(2) 0.0277(7) Uani 1 1 d . .
H12A H 0.7167 0.8192 0.2904 0.033 Uiso 1 1 calc R U
H12B H 0.7633 0.6655 0.2638 0.033 Uiso 1 1 calc R U
C13 C 0.6521(5) 0.6479(4) 0.3754(2) 0.0367(8) Uani 1 1 d . .
H13A H 0.7787 0.7025 0.4205 0.044 Uiso 1 1 calc R U
H13B H 0.6211 0.5312 0.3719 0.044 Uiso 1 1 calc R U
C14 C 0.4931(4) 0.6881(3) 0.40400(18) 0.0275(7) Uani 1 1 d . .
H14A H 0.4763 0.6457 0.4611 0.033 Uiso 1 1 calc R U
H14B H 0.5321 0.8057 0.4145 0.033 Uiso 1 1 calc R U
C15 C 0.3015(4) 0.6170(3) 0.33245(17) 0.0192(5) Uani 1 1 d . .
H15A H 0.2606 0.4991 0.3240 0.023 Uiso 1 1 calc R U
H15B H 0.1997 0.6434 0.3531 0.023 Uiso 1 1 calc R U
C16 C 0.8023(4) 1.1334(3) 0.30071(18) 0.0198(6) Uani 1 1 d . .
H16A H 0.7853 1.2158 0.2626 0.024 Uiso 1 1 calc R U
H16B H 0.8383 1.0571 0.2669 0.024 Uiso 1 1 calc R U
C17 C 0.9539(4) 1.2084(3) 0.38823(18) 0.0221(6) Uani 1 1 d . .
H17A H 1.0691 1.2954 0.3789 0.027 Uiso 1 1 calc R U
H17B H 0.9971 1.1281 0.4191 0.027 Uiso 1 1 calc R U
C18 C 0.8419(4) 1.2729(3) 0.44057(19) 0.0214(6) Uani 1 1 d . .
H18A H 0.9013 1.2882 0.5062 0.026 Uiso 1 1 calc R U
H18B H 0.8372 1.3756 0.4220 0.026 Uiso 1 1 calc R U
C19 C 0.6398(4) 1.1421(3) 0.41510(16) 0.0171(5) Uani 1 1 d . .
H19A H 0.6237 1.0716 0.4627 0.021 Uiso 1 1 calc R U
H19B H 0.5377 1.1892 0.4069 0.021 Uiso 1 1 calc R U

loop_
_atom_site_aniso_label
_atom_site_aniso_U_11
_atom_site_aniso_U_22
_atom_site_aniso_U_33
_atom_site_aniso_U_23
_atom_site_aniso_U_13
_atom_site_aniso_U_12
Cr 0.00820(18) 0.00939(18) 0.01169(19) 0.00117(14) 0.00017(14) 0.00356(14)
Cl1 0.0230(3) 0.0115(3) 0.0251(3) 0.0012(2) -0.0025(3) 0.0084(3)
Cl2 0.0151(3) 0.0159(3) 0.0130(3) 0.0022(2) 0.0037(2) 0.0038(2)
Cl3 0.0105(3) 0.0216(3) 0.0157(3) 0.0007(2) 0.0028(2) 0.0066(2)
O 0.0089(8) 0.0143(8) 0.0117(8) -0.0004(7) 0.0013(7) 0.0011(7)
N1 0.0103(9) 0.0135(10) 0.0104(9) 0.0024(8) 0.0008(8) 0.0055(8)
N2 0.0086(9) 0.0103(9) 0.0116(9) 0.0008(8) -0.0003(8) 0.0052(8)
C2 0.0143(12) 0.0171(12) 0.0159(12) 0.0026(10) 0.0009(10) 0.0088(10)
C3 0.0138(12) 0.0239(13) 0.0145(12) 0.0056(10) 0.0014(10) 0.0104(11)
C4 0.0061(11) 0.0269(14) 0.0128(12) 0.0012(10) 0.0012(9) 0.0048(10)
C5 0.0065(11) 0.0183(12) 0.0191(13) -0.0019(10) 0.0026(10) 0.0003(10)
C6 0.0112(12) 0.0128(12) 0.0235(14) -0.0020(10) 0.0033(10) -0.0009(10)
C7 0.0108(11) 0.0131(12) 0.0209(13) 0.0029(10) 0.0032(10) 0.0038(10)
C8 0.0083(10) 0.0130(11) 0.0133(11) 0.0011(9) 0.0016(9) 0.0024(9)
C9 0.0071(10) 0.0123(11) 0.0133(11) 0.0029(9) 0.0030(9) 0.0040(9)
C10 0.0062(10) 0.0183(12) 0.0111(11) 0.0000(9) 0.0028(9) 0.0037(9)
C11 0.0081(11) 0.0152(12) 0.0230(13) 0.0005(10) 0.0023(10) 0.0066(10)
C12 0.0124(13) 0.0210(14) 0.0433(18) -0.0091(13) -0.0073(12) 0.0091(11)
C13 0.0356(18) 0.0348(18) 0.0342(18) -0.0107(14) -0.0200(14) 0.0260(15)
C14 0.0427(18) 0.0205(14) 0.0150(13) 0.0009(11) -0.0075(12) 0.0162(13)
C15 0.0285(15) 0.0144(12) 0.0151(12) 0.0054(10) 0.0051(11) 0.0083(11)
C16 0.0125(12) 0.0222(14) 0.0190(13) 0.0036(11) 0.0056(10) -0.0013(11)
C17 0.0112(12) 0.0231(14) 0.0239(14) 0.0017(11) 0.0013(11) -0.0014(11)
C18 0.0176(13) 0.0172(13) 0.0220(14) -0.0004(11) 0.0002(11) 0.0011(11)
C19 0.0126(12) 0.0200(13) 0.0113(12) -0.0056(10) -0.0022(10) 0.0013(10)

loop_
_atom_type_symbol
_atom_type_description
_atom_type_scat_dispersion_real
_atom_type_scat_dispersion_imag
_atom_type_scat_source
C C 0.0033 0.0016 'International Tables Vol C Tables 4.2.6.8 and 6.1.1.4'
H H 0.0000 0.0000 'International Tables Vol C Tables 4.2.6.8 and 6.1.1.4'
Cl Cl 0.1484 0.1585 'International Tables Vol C Tables 4.2.6.8 and 6.1.1.4'
Cr Cr 0.3209 0.6236 'International Tables Vol C Tables 4.2.6.8 and 6.1.1.4'
N N 0.0061 0.0033 'International Tables Vol C Tables 4.2.6.8 and 6.1.1.4'
O O 0.0106 0.0060 'International Tables Vol C Tables 4.2.6.8 and 6.1.1.4'

loop_
_geom_angle_atom_site_label_1
_geom_angle_atom_site_label_2
_geom_angle_atom_site_label_3
_geom_angle
Cl2 Cr Cl1 89.82(3)
Cl2 Cr Cl3 174.85(3)
Cl3 Cr Cl1 90.65(3)
O Cr Cl1 85.02(6)
O Cr Cl2 92.34(7)
O Cr Cl3 92.81(7)
O Cr N2 99.83(7)
N1 Cr Cl1 94.76(6)
N1 Cr Cl2 86.46(7)
N1 Cr Cl3 88.39(7)
N1 Cr O 178.79(8)
N1 Cr N2 80.40(8)
N2 Cr Cl1 175.15(5)
N2 Cr Cl2 89.90(5)
N2 Cr Cl3 89.20(5)
C16 O Cr 122.50(15)
C16 O C19 107.17(18)
C19 O Cr 119.26(14)
C2 N1 Cr 124.70(17)
C2 N1 C9 119.0(2)
C9 N1 Cr 116.25(15)
C8 N2 Cr 104.69(13)
C8 N2 C11 107.11(18)
C8 N2 C15 107.26(18)
C11 N2 Cr 114.82(14)
C15 N2 Cr 115.77(14)
C15 N2 C11 106.62(18)
N1 C2 H2 118.4
N1 C2 C3 123.3(2)
C3 C2 H2 118.4
C2 C3 H3 120.8
C4 C3 C2 118.4(2)
C4 C3 H3 120.8
C3 C4 H4 119.7
C3 C4 C10 120.5(2)
C10 C4 H4 119.7
C6 C5 H5 120.1
C6 C5 C10 119.8(2)
C10 C5 H5 120.1
C5 C6 H6 119.6
C5 C6 C7 120.8(2)
C7 C6 H6 119.6
C6 C7 H7 119.4
C8 C7 C6 121.2(2)
C8 C7 H7 119.4
C7 C8 N2 121.8(2)
C7 C8 C9 118.6(2)
C9 C8 N2 119.6(2)
N1 C9 C8 118.9(2)
N1 C9 C10 121.3(2)
C8 C9 C10 119.8(2)
C4 C10 C9 117.4(2)
C5 C10 C4 122.9(2)
C5 C10 C9 119.7(2)
N2 C11 H11A 109.1
N2 C11 H11B 109.1
H11A C11 H11B 107.8
C12 C11 N2 112.6(2)
C12 C11 H11A 109.1
C12 C11 H11B 109.1
C11 C12 H12A 109.3
C11 C12 H12B 109.3
C11 C12 C13 111.7(2)
H12A C12 H12B 107.9
C13 C12 H12A 109.3
C13 C12 H12B 109.3
C12 C13 H13A 109.7
C12 C13 H13B 109.7
C12 C13 C14 109.8(2)
H13A C13 H13B 108.2
C14 C13 H13A 109.7
C14 C13 H13B 109.7
C13 C14 H14A 109.5
C13 C14 H14B 109.5
H14A C14 H14B 108.1
C15 C14 C13 110.7(2)
C15 C14 H14A 109.5
C15 C14 H14B 109.5
N2 C15 C14 112.3(2)
N2 C15 H15A 109.2
N2 C15 H15B 109.2
C14 C15 H15A 109.2
C14 C15 H15B 109.2
H15A C15 H15B 107.9
O C16 H16A 111.1
O C16 H16B 111.1
O C16 C17 103.1(2)
H16A C16 H16B 109.1
C17 C16 H16A 111.1
C17 C16 H16B 111.1
C16 C17 H17A 111.4
C16 C17 H17B 111.4
C16 C17 C18 101.8(2)
H17A C17 H17B 109.3
C18 C17 H17A 111.4
C18 C17 H17B 111.4
C17 C18 H18A 111.2
C17 C18 H18B 111.2
H18A C18 H18B 109.2
C19 C18 C17 102.6(2)
C19 C18 H18A 111.2
C19 C18 H18B 111.2
O C19 C18 106.4(2)
O C19 H19A 110.4
O C19 H19B 110.4
C18 C19 H19A 110.4
C18 C19 H19B 110.4
H19A C19 H19B 108.6

loop_
_geom_bond_atom_site_label_1
_geom_bond_atom_site_label_2
_geom_bond_distance
Cr Cl1 2.3176(14)
Cr Cl2 2.3062(13)
Cr Cl3 2.3095(13)
Cr O 2.0765(19)
Cr N1 2.047(2)
Cr N2 2.290(2)
O C16 1.470(3)
O C19 1.482(3)
N1 C2 1.322(3)
N1 C9 1.371(3)
N2 C8 1.475(3)
N2 C11 1.519(3)
N2 C15 1.508(3)
C2 H2 0.9500
C2 C3 1.404(3)
C3 H3 0.9500
C3 C4 1.363(4)
C4 H4 0.9500
C4 C10 1.411(3)
C5 H5 0.9500
C5 C6 1.360(4)
C5 C10 1.408(3)
C6 H6 0.9500
C6 C7 1.401(3)
C7 H7 0.9500
C7 C8 1.384(3)
C8 C9 1.412(3)
C9 C10 1.418(3)
C11 H11A 0.9900
C11 H11B 0.9900
C11 C12 1.506(3)
C12 H12A 0.9900
C12 H12B 0.9900
C12 C13 1.514(5)
C13 H13A 0.9900
C13 H13B 0.9900
C13 C14 1.515(4)
C14 H14A 0.9900
C14 H14B 0.9900
C14 C15 1.513(4)
C15 H15A 0.9900
C15 H15B 0.9900
C16 H16A 0.9900
C16 H16B 0.9900
C16 C17 1.506(4)
C17 H17A 0.9900
C17 H17B 0.9900
C17 C18 1.521(4)
C18 H18A 0.9900
C18 H18B 0.9900
C18 C19 1.517(4)
C19 H19A 0.9900
C19 H19B 0.9900

loop_
_geom_torsion_atom_site_label_1
_geom_torsion_atom_site_label_2
_geom_torsion_atom_site_label_3
_geom_torsion_atom_site_label_4
_geom_torsion
Cr O C16 C17 173.60(15)
Cr O C19 C18 -150.29(16)
Cr N1 C2 C3 173.19(19)
Cr N1 C9 C8 4.3(3)
Cr N1 C9 C10 -175.23(17)
Cr N2 C8 C7 179.87(19)
Cr N2 C8 C9 -0.1(2)
Cr N2 C11 C12 71.9(2)
Cr N2 C15 C14 -70.0(2)
O C16 C17 C18 -42.8(3)
N1 C2 C3 C4 1.7(4)
N1 C9 C10 C4 1.6(3)
N1 C9 C10 C5 -178.3(2)
N2 C8 C9 N1 -2.7(3)
N2 C8 C9 C10 176.9(2)
N2 C11 C12 C13 57.2(3)
C2 N1 C9 C8 -178.9(2)
C2 N1 C9 C10 1.5(3)
C2 C3 C4 C10 1.7(4)
C3 C4 C10 C5 176.7(2)
C3 C4 C10 C9 -3.2(3)
C5 C6 C7 C8 1.3(4)
C6 C5 C10 C4 -179.4(2)
C6 C5 C10 C9 0.5(4)
C6 C7 C8 N2 -178.5(2)
C6 C7 C8 C9 1.4(4)
C7 C8 C9 N1 177.4(2)
C7 C8 C9 C10 -3.1(3)
C8 N2 C11 C12 -172.3(2)
C8 N2 C15 C14 173.6(2)
C8 C9 C10 C4 -177.9(2)
C8 C9 C10 C5 2.1(3)
C9 N1 C2 C3 -3.3(4)
C10 C5 C6 C7 -2.3(4)
C11 N2 C8 C7 57.5(3)
C11 N2 C8 C9 -122.4(2)
C11 N2 C15 C14 59.1(3)
C11 C12 C13 C14 -53.9(3)
C12 C13 C14 C15 54.8(3)
C13 C14 C15 N2 -59.7(3)
C15 N2 C8 C7 -56.6(3)
C15 N2 C8 C9 123.4(2)
C15 N2 C11 C12 -57.8(3)
C16 O C19 C18 -5.4(3)
C16 C17 C18 C19 39.0(3)
C17 C18 C19 O -21.1(3)
C19 O C16 C17 30.1(3)
